data_7245771
loop_
_publ_author_name
'Qin, Yaqi'
'Yang, Feng'
'Xu, Yuangang'
'Wang, Pengcheng'
'Lin, Qiuhan'
'Lu, Ming'

_publ_section_title
;
 Insensitive nitrogen-rich compounds with a planar 2D configuration based
 on an imidazole--tetrazole
;
_journal_name_full CrystEngComm
_journal_paper_doi 10.1039/D2CE01405J
_journal_year 2022
_chemical_formula_moiety 'C5 H3 N12 O2, C2 H8 N, H2 O'
_chemical_formula_sum 'C7 H13 N13 O3'
_chemical_formula_weight 327.30
_space_group_crystal_system triclinic
_space_group_IT_number 2
_space_group_name_Hall '-P 1'
_space_group_name_H-M_alt 'P -1'
_atom_sites_solution_hydrogens mixed
_audit_creation_method SHELXL-2018/3
_audit_update_record
;
2021-07-15 deposited with the CCDC.	2022-10-27 downloaded from the CCDC.
;
_cell_angle_alpha 76.640(2)
_cell_angle_beta 84.469(3)
_cell_angle_gamma 81.237(2)
_cell_formula_units_Z 2
_cell_length_a 6.4345(5)
_cell_length_b 9.3017(7)
_cell_length_c 11.9277(9)
_cell_measurement_reflns_used 5444
_cell_measurement_temperature 296(2)
_cell_measurement_theta_max 27.40
_cell_measurement_theta_min 2.55
_cell_volume 685.08(9)
_computing_cell_refinement 'Bruker SAINT'
_computing_data_collection 'Bruker APEX3'
_computing_data_reduction 'Bruker SAINT'
_computing_molecular_graphics 'Bruker SHELXTL'
_computing_publication_material 'Bruker SHELXTL'
_computing_structure_refinement 'SHELXL-2018/3 (Sheldrick, 2018)'
_computing_structure_solution 'SHELXT 2014/5 (Sheldrick, 2014)'
_diffrn_ambient_temperature 296(2)
_diffrn_detector_area_resol_mean 10.42
_diffrn_measured_fraction_theta_full 0.991
_diffrn_measured_fraction_theta_max 0.987
_diffrn_measurement_device_type 'Bruker D8 QUEST PHOTON 100'
_diffrn_measurement_method '\f and \w scans'
_diffrn_radiation_type MoK\a
_diffrn_radiation_wavelength 0.71073
_diffrn_reflns_av_R_equivalents 0.0255
_diffrn_reflns_av_unetI/netI 0.0282
_diffrn_reflns_Laue_measured_fraction_full 0.991
_diffrn_reflns_Laue_measured_fraction_max 0.987
_diffrn_reflns_limit_h_max 8
_diffrn_reflns_limit_h_min -8
_diffrn_reflns_limit_k_max 12
_diffrn_reflns_limit_k_min -12
_diffrn_reflns_limit_l_max 15
_diffrn_reflns_limit_l_min -15
_diffrn_reflns_number 10334
_diffrn_reflns_point_group_measured_fraction_full 0.991
_diffrn_reflns_point_group_measured_fraction_max 0.987
_diffrn_reflns_theta_full 25.242
_diffrn_reflns_theta_max 27.506
_diffrn_reflns_theta_min 2.271
_diffrn_source.source 'Ius 2.0'
_diffrn_source.type microfocus

_exptl_absorpt_coefficient_mu 0.129
_exptl_absorpt_correction_T_max 0.7456
_exptl_absorpt_correction_T_min 0.5872
_exptl_absorpt_correction_type multi-scan
_exptl_absorpt_process_details sadabs
_exptl_crystal_colour yellow
_exptl_crystal_density_diffrn 1.587
_exptl_crystal_description block
_exptl_crystal_F_000 340
_exptl_crystal_size_max 0.210
_exptl_crystal_size_mid 0.200
_exptl_crystal_size_min 0.180
_refine_diff_density_max 0.214
_refine_diff_density_min -0.243
_refine_diff_density_rms 0.044
_refine_ls_extinction_method none
_refine_ls_goodness_of_fit_ref 1.041
_refine_ls_hydrogen_treatment mixed
_refine_ls_matrix_type full
_refine_ls_number_parameters 216
_refine_ls_number_reflns 3109
_refine_ls_number_restraints 0
_refine_ls_restrained_S_all 1.041
_refine_ls_R_factor_all 0.0546
_refine_ls_R_factor_gt 0.0387
_refine_ls_shift/su_max 0.000
_refine_ls_shift/su_mean 0.000
_refine_ls_structure_factor_coef Fsqd
_refine_ls_weighting_details 'w=1/[\s^2^(Fo^2^)+(0.0539P)^2^+0.1310P] where P=(Fo^2^+2Fc^2^)/3'
_refine_ls_weighting_scheme calc
_refine_ls_wR_factor_gt 0.0953
_refine_ls_wR_factor_ref 0.1036
_reflns_Friedel_coverage 0.000
_reflns_number_gt 2457
_reflns_number_total 3109
_reflns_threshold_expression 'I > 2\s(I)'
_cod_data_source_file d2ce01405j2.cif
_cod_data_source_block YF_058_a
_cod_database_code 7245771
_shelx_shelxl_version_number 2018/3
_shelx_space_group_comment
;
The symmetry employed for this shelxl refinement is uniquely defined
by the following loop, which should always be used as a source of
symmetry information in preference to the above space-group names.
They are only intended as comments.
;
_shelx_estimated_absorpt_t_min 0.973
_shelx_estimated_absorpt_t_max 0.977

loop_
_space_group_symop_operation_xyz
'x, y, z'
'-x, -y, -z'

loop_
_atom_site_label
_atom_site_type_symbol
_atom_site_fract_x
_atom_site_fract_y
_atom_site_fract_z
_atom_site_U_iso_or_equiv
_atom_site_adp_type
_atom_site_occupancy
_atom_site_site_symmetry_order
_atom_site_calc_flag
_atom_site_refinement_flags_posn
_atom_site_refinement_flags_adp
_atom_site_refinement_flags_occupancy
_atom_site_disorder_assembly
_atom_site_disorder_group
C1 C 0.3789(2) 0.61100(14) 0.33628(11) 0.0260(3) Uani 1 1 d . . . . .
C2 C 0.4453(2) 0.70977(14) 0.47800(10) 0.0248(3) Uani 1 1 d . . . . .
C3 C 0.5931(2) 0.73689(14) 0.38658(11) 0.0262(3) Uani 1 1 d . . . . .
C4 C 0.4242(2) 0.75069(14) 0.58840(11) 0.0264(3) Uani 1 1 d . . . . .
C5 C 0.7743(2) 0.81658(14) 0.36847(11) 0.0274(3) Uani 1 1 d . . . . .
N1 N 0.13270(18) 0.47772(13) 0.30002(9) 0.0311(3) Uani 1 1 d . . . . .
N2 N 0.29469(17) 0.54478(13) 0.26185(9) 0.0321(3) Uani 1 1 d . . . . .
N3 N 0.31068(16) 0.62821(12) 0.44456(9) 0.0259(2) Uani 1 1 d . . . . .
H3 H 0.203205 0.594329 0.484690 0.031 Uiso 1 1 calc R U . . .
N4 N 0.55121(17) 0.67439(12) 0.29952(9) 0.0291(3) Uani 1 1 d . . . . .
N5 N 0.28125(18) 0.71431(13) 0.67542(10) 0.0334(3) Uani 1 1 d . . . . .
H5 H 0.182460 0.661624 0.675303 0.040 Uiso 1 1 calc R U . . .
N6 N 0.3172(2) 0.77346(15) 0.76281(10) 0.0415(3) Uani 1 1 d . . . . .
N7 N 0.4769(2) 0.84408(15) 0.72906(11) 0.0412(3) Uani 1 1 d . . . . .
N8 N 0.54861(19) 0.83295(13) 0.62084(10) 0.0346(3) Uani 1 1 d . . . . .
N9 N 0.84704(17) 0.88629(12) 0.43951(10) 0.0309(3) Uani 1 1 d . . . . .
H9 H 0.793715 0.891084 0.507702 0.037 Uiso 1 1 calc R U . . .
N10 N 1.01752(18) 0.94800(14) 0.38720(10) 0.0357(3) Uani 1 1 d . . . . .
N11 N 1.04402(19) 0.91459(14) 0.28711(10) 0.0383(3) Uani 1 1 d . . . . .
N12 N 0.89670(19) 0.83321(14) 0.27195(10) 0.0356(3) Uani 1 1 d . . . . .
N13 N 0.7459(2) 0.75498(15) 0.05520(10) 0.0436(3) Uani 1 1 d . . . . .
H13A H 0.729689 0.747265 0.131217 0.052 Uiso 1 1 calc R U . . .
H13B H 0.678526 0.842961 0.021576 0.052 Uiso 1 1 calc R U . . .
C6 C 0.9713(3) 0.7502(3) 0.01917(17) 0.0664(5) Uani 1 1 d . . . . .
H6A H 1.045684 0.656524 0.056443 0.100 Uiso 1 1 calc R U . . .
H6B H 1.025503 0.830049 0.040567 0.100 Uiso 1 1 calc R U . . .
H6C H 0.989903 0.761063 -0.063051 0.100 Uiso 1 1 calc R U . . .
C7 C 0.6492(4) 0.6365(2) 0.02608(16) 0.0625(5) Uani 1 1 d . . . . .
H7A H 0.666568 0.643645 -0.055778 0.094 Uiso 1 1 calc R U . . .
H7B H 0.501697 0.647171 0.049594 0.094 Uiso 1 1 calc R U . . .
H7C H 0.715872 0.541127 0.065375 0.094 Uiso 1 1 calc R U . . .
O1 O 0.05364(16) 0.46152(13) 0.40216(8) 0.0424(3) Uani 1 1 d . . . . .
O2 O 0.04941(18) 0.42410(14) 0.22979(9) 0.0488(3) Uani 1 1 d . . . . .
O3 O 0.6116(2) 0.00979(14) 0.88149(10) 0.0472(3) Uani 1 1 d . . . . .
H3A H 0.558(3) -0.037(2) 0.8347(19) 0.071 Uiso 1 1 d . U . . .
H3B H 0.715(4) 0.037(2) 0.8390(19) 0.071 Uiso 1 1 d . U . . .

loop_
_atom_site_aniso_label
_atom_site_aniso_U_11
_atom_site_aniso_U_22
_atom_site_aniso_U_33
_atom_site_aniso_U_23
_atom_site_aniso_U_13
_atom_site_aniso_U_12
C1 0.0255(6) 0.0283(6) 0.0234(6) -0.0055(5) 0.0012(5) -0.0029(5)
C2 0.0247(6) 0.0253(6) 0.0242(6) -0.0051(5) -0.0009(5) -0.0040(5)
C3 0.0263(6) 0.0270(6) 0.0248(6) -0.0050(5) -0.0012(5) -0.0028(5)
C4 0.0260(6) 0.0273(6) 0.0250(6) -0.0053(5) 0.0002(5) -0.0028(5)
C5 0.0265(6) 0.0279(6) 0.0272(6) -0.0057(5) 0.0000(5) -0.0029(5)
N1 0.0302(6) 0.0410(6) 0.0249(5) -0.0118(5) 0.0025(4) -0.0092(5)
N2 0.0309(6) 0.0433(7) 0.0259(6) -0.0115(5) 0.0042(5) -0.0140(5)
N3 0.0241(5) 0.0304(5) 0.0237(5) -0.0057(4) 0.0020(4) -0.0072(5)
N4 0.0293(6) 0.0337(6) 0.0254(5) -0.0081(4) 0.0018(4) -0.0077(5)
N5 0.0328(6) 0.0423(7) 0.0282(6) -0.0121(5) 0.0031(5) -0.0115(5)
N6 0.0441(7) 0.0551(8) 0.0299(6) -0.0172(6) 0.0050(5) -0.0134(6)
N7 0.0447(7) 0.0525(8) 0.0322(6) -0.0174(6) 0.0039(5) -0.0155(6)
N8 0.0378(7) 0.0419(7) 0.0279(6) -0.0128(5) 0.0023(5) -0.0121(5)
N9 0.0298(6) 0.0355(6) 0.0288(6) -0.0084(5) 0.0036(5) -0.0104(5)
N10 0.0315(6) 0.0403(7) 0.0370(6) -0.0092(5) 0.0040(5) -0.0132(5)
N11 0.0352(6) 0.0457(7) 0.0361(6) -0.0108(5) 0.0077(5) -0.0158(6)
N12 0.0333(6) 0.0433(7) 0.0321(6) -0.0105(5) 0.0067(5) -0.0132(5)
N13 0.0516(8) 0.0481(7) 0.0290(6) -0.0099(5) 0.0004(5) 0.0003(6)
C6 0.0531(11) 0.0917(15) 0.0530(11) -0.0186(10) 0.0042(9) -0.0059(10)
C7 0.0813(14) 0.0647(12) 0.0456(10) -0.0174(9) 0.0096(9) -0.0231(11)
O1 0.0420(6) 0.0656(7) 0.0258(5) -0.0158(5) 0.0113(4) -0.0260(5)
O2 0.0485(7) 0.0769(8) 0.0341(6) -0.0258(5) 0.0047(5) -0.0331(6)
O3 0.0541(7) 0.0543(7) 0.0326(6) -0.0077(5) 0.0081(5) -0.0149(6)

loop_
_atom_type_symbol
_atom_type_description
_atom_type_scat_dispersion_real
_atom_type_scat_dispersion_imag
_atom_type_scat_source
C C 0.0033 0.0016 'International Tables Vol C Tables 4.2.6.8 and 6.1.1.4'
H H 0.0000 0.0000 'International Tables Vol C Tables 4.2.6.8 and 6.1.1.4'
N N 0.0061 0.0033 'International Tables Vol C Tables 4.2.6.8 and 6.1.1.4'
O O 0.0106 0.0060 'International Tables Vol C Tables 4.2.6.8 and 6.1.1.4'

loop_
_geom_angle_atom_site_label_1
_geom_angle_atom_site_label_2
_geom_angle_atom_site_label_3
_geom_angle
_geom_angle_site_symmetry_1
_geom_angle_site_symmetry_3
_geom_angle_publ_flag
N4 C1 N3 111.29(11) . . ?
N4 C1 N2 117.95(11) . . ?
N3 C1 N2 130.72(12) . . ?
N3 C2 C3 105.30(11) . . ?
N3 C2 C4 123.75(12) . . ?
C3 C2 C4 130.94(12) . . ?
N4 C3 C2 110.30(12) . . ?
N4 C3 C5 117.50(11) . . ?
C2 C3 C5 132.20(12) . . ?
N8 C4 N5 107.84(11) . . ?
N8 C4 C2 124.62(12) . . ?
N5 C4 C2 127.54(12) . . ?
N12 C5 N9 108.07(12) . . ?
N12 C5 C3 123.16(12) . . ?
N9 C5 C3 128.76(12) . . ?
O1 N1 O2 118.31(12) . . ?
O1 N1 N2 124.37(11) . . ?
O2 N1 N2 117.32(11) . . ?
N1 N2 C1 117.54(11) . . ?
C1 N3 C2 107.38(11) . . ?
C1 N3 H3 126.3 . . ?
C2 N3 H3 126.3 . . ?
C1 N4 C3 105.71(11) . . ?
C4 N5 N6 108.73(12) . . ?
C4 N5 H5 125.6 . . ?
N6 N5 H5 125.6 . . ?
N7 N6 N5 106.55(11) . . ?
N6 N7 N8 111.07(11) . . ?
C4 N8 N7 105.82(11) . . ?
C5 N9 N10 109.03(11) . . ?
C5 N9 H9 125.5 . . ?
N10 N9 H9 125.5 . . ?
N11 N10 N9 105.55(11) . . ?
N10 N11 N12 111.65(11) . . ?
C5 N12 N11 105.68(11) . . ?
C7 N13 C6 113.35(15) . . ?
C7 N13 H13A 108.9 . . ?
C6 N13 H13A 108.9 . . ?
C7 N13 H13B 108.9 . . ?
C6 N13 H13B 108.9 . . ?
H13A N13 H13B 107.7 . . ?
N13 C6 H6A 109.5 . . ?
N13 C6 H6B 109.5 . . ?
H6A C6 H6B 109.5 . . ?
N13 C6 H6C 109.5 . . ?
H6A C6 H6C 109.5 . . ?
H6B C6 H6C 109.5 . . ?
N13 C7 H7A 109.5 . . ?
N13 C7 H7B 109.5 . . ?
H7A C7 H7B 109.5 . . ?
N13 C7 H7C 109.5 . . ?
H7A C7 H7C 109.5 . . ?
H7B C7 H7C 109.5 . . ?
H3A O3 H3B 99.1(19) . . ?

loop_
_geom_bond_atom_site_label_1
_geom_bond_atom_site_label_2
_geom_bond_distance
_geom_bond_site_symmetry_2
_geom_bond_publ_flag
C1 N4 1.3250(17) . ?
C1 N3 1.3605(16) . ?
C1 N2 1.3814(17) . ?
C2 N3 1.3754(16) . ?
C2 C3 1.3793(19) . ?
C2 C4 1.4418(18) . ?
C3 N4 1.3673(16) . ?
C3 C5 1.4481(19) . ?
C4 N8 1.3262(17) . ?
C4 N5 1.3368(17) . ?
C5 N12 1.3227(18) . ?
C5 N9 1.3343(17) . ?
N1 O1 1.2589(14) . ?
N1 O2 1.2644(15) . ?
N1 N2 1.2877(16) . ?
N3 H3 0.8600 . ?
N5 N6 1.3391(17) . ?
N5 H5 0.8600 . ?
N6 N7 1.2855(18) . ?
N7 N8 1.3499(16) . ?
N9 N10 1.3478(16) . ?
N9 H9 0.8600 . ?
N10 N11 1.2910(17) . ?
N11 N12 1.3488(17) . ?
N13 C7 1.466(2) . ?
N13 C6 1.470(2) . ?
N13 H13A 0.8900 . ?
N13 H13B 0.8900 . ?
C6 H6A 0.9600 . ?
C6 H6B 0.9600 . ?
C6 H6C 0.9600 . ?
C7 H7A 0.9600 . ?
C7 H7B 0.9600 . ?
C7 H7C 0.9600 . ?
O3 H3A 0.90(2) . ?
O3 H3B 0.83(2) . ?

loop_
_geom_hbond_atom_site_label_D
_geom_hbond_atom_site_label_H
_geom_hbond_atom_site_label_A
_geom_hbond_distance_DH
_geom_hbond_distance_HA
_geom_hbond_distance_DA
_geom_hbond_angle_DHA
_geom_hbond_site_symmetry_A
_geom_hbond_publ_flag
O3 H3B N11 0.83(2) 2.08(2) 2.9000(17) 170(2) 2_766 yes
O3 H3A N7 0.90(2) 2.01(2) 2.9051(18) 172.3(19) 1_545 yes
C6 H6A O2 0.96 2.62 3.468(3) 147.0 1_655 yes
N13 H13B O3 0.89 2.50 3.0895(18) 124.5 2_666 yes
N13 H13B O3 0.89 2.03 2.8475(17) 152.1 1_564 yes
N13 H13A N12 0.89 2.42 3.1183(18) 135.9 . yes
N13 H13A N4 0.89 2.23 3.0325(17) 149.8 . yes
N9 H9 N10 0.86 2.65 3.1043(17) 114.6 2_776 yes
N9 H9 N8 0.86 2.03 2.7577(16) 142.1 . yes
N5 H5 O2 0.86 1.94 2.6760(16) 142.8 2_566 yes
N5 H5 O1 0.86 2.40 3.2143(16) 158.0 2_566 yes
N5 H5 N1 0.86 2.53 3.3806(17) 171.5 2_566 yes
N3 H3 O1 0.86 2.08 2.9325(15) 170.5 2_566 yes
N3 H3 O1 0.86 2.13 2.5885(15) 113.0 . yes

loop_
_geom_torsion_atom_site_label_1
_geom_torsion_atom_site_label_2
_geom_torsion_atom_site_label_3
_geom_torsion_atom_site_label_4
_geom_torsion
_geom_torsion_site_symmetry_1
_geom_torsion_site_symmetry_2
_geom_torsion_site_symmetry_3
_geom_torsion_site_symmetry_4
_geom_torsion_publ_flag
N3 C2 C3 N4 0.06(14) . . . . ?
C4 C2 C3 N4 179.16(12) . . . . ?
N3 C2 C3 C5 179.78(13) . . . . ?
C4 C2 C3 C5 -1.1(2) . . . . ?
N3 C2 C4 N8 -177.90(12) . . . . ?
C3 C2 C4 N8 3.1(2) . . . . ?
N3 C2 C4 N5 2.3(2) . . . . ?
C3 C2 C4 N5 -176.64(13) . . . . ?
N4 C3 C5 N12 1.19(19) . . . . ?
C2 C3 C5 N12 -178.52(13) . . . . ?
N4 C3 C5 N9 -179.96(12) . . . . ?
C2 C3 C5 N9 0.3(2) . . . . ?
O1 N1 N2 C1 -4.12(19) . . . . ?
O2 N1 N2 C1 176.36(12) . . . . ?
N4 C1 N2 N1 177.01(11) . . . . ?
N3 C1 N2 N1 -5.4(2) . . . . ?
N4 C1 N3 C2 1.15(14) . . . . ?
N2 C1 N3 C2 -176.53(13) . . . . ?
C3 C2 N3 C1 -0.70(13) . . . . ?
C4 C2 N3 C1 -179.88(11) . . . . ?
N3 C1 N4 C3 -1.08(14) . . . . ?
N2 C1 N4 C3 176.92(11) . . . . ?
C2 C3 N4 C1 0.62(14) . . . . ?
C5 C3 N4 C1 -179.15(11) . . . . ?
N8 C4 N5 N6 -0.33(15) . . . . ?
C2 C4 N5 N6 179.48(12) . . . . ?
C4 N5 N6 N7 0.30(15) . . . . ?
N5 N6 N7 N8 -0.15(16) . . . . ?
N5 C4 N8 N7 0.23(15) . . . . ?
C2 C4 N8 N7 -179.59(12) . . . . ?
N6 N7 N8 C4 -0.05(16) . . . . ?
N12 C5 N9 N10 0.07(15) . . . . ?
C3 C5 N9 N10 -178.91(12) . . . . ?
C5 N9 N10 N11 -0.08(14) . . . . ?
N9 N10 N11 N12 0.06(15) . . . . ?
N9 C5 N12 N11 -0.04(15) . . . . ?
C3 C5 N12 N11 179.02(12) . . . . ?
N10 N11 N12 C5 -0.01(16) . . . . ?
